data_4114042
loop_
_publ_author_name
'Hongyi Hou'
'Peter K. Gantzel'
'Clifford P. Kubiak'

_publ_section_title
;
 Hydrocarbation Chemistry Proceeding from Nickel Carbenes
;
_journal_name_full 'Journal of the American Chemical Society'
_journal_page_first 9564
_journal_page_last 9565
_journal_paper_doi 10.1021/ja030108p
_journal_volume 125
_journal_year 2003
_chemical_formula_sum 'C48 H54 B2 F11 N Ni O0.5 P3'
_chemical_formula_weight 1035.16
_chemical_name_systematic
;
  ?
;
_space_group_IT_number 15
_symmetry_cell_setting monoclinic
_symmetry_space_group_name_Hall '-C 2yc'
_symmetry_space_group_name_H-M 'C 1 2/c 1'
_atom_sites_solution_hydrogens geom
_atom_sites_solution_primary direct
_atom_sites_solution_secondary difmap
_audit_creation_method SHELXL-97
_cell_angle_alpha 90.00
_cell_angle_beta 103.237(2)
_cell_angle_gamma 90.00
_cell_formula_units_Z 8
_cell_length_a 41.974(4)
_cell_length_b 11.9200(12)
_cell_length_c 19.432(2)
_cell_measurement_reflns_used 7125
_cell_measurement_temperature 100(2)
_cell_measurement_theta_max 27.44
_cell_measurement_theta_min 2.36
_cell_volume 9464.1(16)
_computing_cell_refinement 'Bruker SMART'
_computing_data_collection 'Bruker SMART'
_computing_data_reduction 'Bruker SAINT'
_computing_molecular_graphics 'Bruker SHELXTL'
_computing_publication_material 'Bruker SHELXTL'
_computing_structure_refinement 'SHELXL-97 (Sheldrick, 1997)'
_computing_structure_solution 'SHELXS-97 (Sheldrick, 1990)'
_diffrn_ambient_temperature 100(2)
_diffrn_measured_fraction_theta_full 0.990
_diffrn_measured_fraction_theta_max 0.990
_diffrn_measurement_device_type 'CCD area detector'
_diffrn_measurement_method 'phi and omega scans'
_diffrn_radiation_monochromator graphite
_diffrn_radiation_source 'fine-focus sealed tube'
_diffrn_radiation_type MoK\a
_diffrn_radiation_wavelength 0.71073
_diffrn_reflns_av_R_equivalents 0.0463
_diffrn_reflns_av_sigmaI/netI 0.0490
_diffrn_reflns_limit_h_max 53
_diffrn_reflns_limit_h_min -54
_diffrn_reflns_limit_k_max 15
_diffrn_reflns_limit_k_min -15
_diffrn_reflns_limit_l_max 24
_diffrn_reflns_limit_l_min -25
_diffrn_reflns_number 39519
_diffrn_reflns_theta_full 27.49
_diffrn_reflns_theta_max 27.49
_diffrn_reflns_theta_min 1.78
_exptl_absorpt_coefficient_mu 0.592
_exptl_absorpt_correction_T_max 0.9165
_exptl_absorpt_correction_T_min 0.8196
_exptl_absorpt_correction_type empirical
_exptl_crystal_colour yellow
_exptl_crystal_density_diffrn 1.453
_exptl_crystal_density_meas 0
_exptl_crystal_description block
_exptl_crystal_F_000 4280
_exptl_crystal_size_max 0.35
_exptl_crystal_size_mid 0.25
_exptl_crystal_size_min 0.15
_refine_diff_density_max 1.898
_refine_diff_density_min -1.186
_refine_diff_density_rms 0.115
_refine_ls_extinction_method none
_refine_ls_goodness_of_fit_ref 1.031
_refine_ls_hydrogen_treatment mixed
_refine_ls_matrix_type full
_refine_ls_number_parameters 571
_refine_ls_number_reflns 10755
_refine_ls_number_restraints 0
_refine_ls_restrained_S_all 1.031
_refine_ls_R_factor_all 0.0906
_refine_ls_R_factor_gt 0.0645
_refine_ls_shift/su_max 2.865
_refine_ls_shift/su_mean 0.049
_refine_ls_structure_factor_coef Fsqd
_refine_ls_weighting_details 'calc w=1/[\s^2^(Fo^2^)+(0.1212P)^2^+30.0187P] where P=(Fo^2^+2Fc^2^)/3'
_refine_ls_weighting_scheme calc
_refine_ls_wR_factor_gt 0.1856
_refine_ls_wR_factor_ref 0.2063
_reflns_number_gt 7877
_reflns_number_total 10755
_reflns_threshold_expression >2sigma(I)
_cod_data_source_file ja030108p_2.cif
_cod_data_source_block sad
_cod_original_cell_volume 9463.9(17)
_cod_original_formula_sum 'C48 H54 B2 F11 N Ni O0.50 P3'
_cod_database_code 4114042

loop_
_symmetry_equiv_pos_as_xyz
'x, y, z'
'-x, y, -z+1/2'
'x+1/2, y+1/2, z'
'-x+1/2, y+1/2, -z+1/2'
'-x, -y, -z'
'x, -y, z-1/2'
'-x+1/2, -y+1/2, -z'
'x+1/2, -y+1/2, z-1/2'

loop_
_atom_site_label
_atom_site_type_symbol
_atom_site_fract_x
_atom_site_fract_y
_atom_site_fract_z
_atom_site_U_iso_or_equiv
_atom_site_adp_type
_atom_site_occupancy
_atom_site_symmetry_multiplicity
_atom_site_calc_flag
_atom_site_refinement_flags
_atom_site_disorder_assembly
_atom_site_disorder_group
O1 O 0.5000 -0.0474(6) 0.2500 0.096(2) Uani 1 2 d S . .
C2G C 0.4880(2) -0.1212(6) 0.1974(4) 0.106(3) Uani 1 1 d . . .
H2GA H 0.4702 -0.1679 0.2077 0.128 Uiso 1 1 calc R . .
H2GB H 0.5053 -0.1698 0.1863 0.128 Uiso 1 1 calc R . .
C3G C 0.47503(14) -0.0306(5) 0.1373(5) 0.088(3) Uani 1 1 d . . .
H3GA H 0.4654 -0.0691 0.0928 0.132 Uiso 1 1 calc R . .
H3GB H 0.4933 0.0165 0.1310 0.132 Uiso 1 1 calc R . .
H3GC H 0.4584 0.0164 0.1510 0.132 Uiso 1 1 calc R . .
Ni1 Ni 0.357468(11) 0.35897(4) 0.15233(2) 0.02105(14) Uani 1 1 d . . .
P1 P 0.31616(2) 0.34278(8) 0.05922(5) 0.0215(2) Uani 1 1 d . . .
P2 P 0.38574(2) 0.35091(8) 0.26409(5) 0.0228(2) Uani 1 1 d . . .
P3 P 0.32189(2) 0.45832(8) 0.19423(5) 0.0231(2) Uani 1 1 d . . .
N1 N 0.40810(8) 0.3341(3) 0.08080(17) 0.0270(7) Uani 1 1 d . . .
H1C H 0.4058 0.4075 0.0806 0.032 Uiso 1 1 calc R . .
B1 B 0.27347(11) 0.1108(4) 0.2316(2) 0.0261(8) Uani 1 1 d . . .
F1 F 0.24830(6) 0.1700(2) 0.18933(14) 0.0461(7) Uani 1 1 d . . .
F2 F 0.26258(7) 0.0051(2) 0.24497(13) 0.0413(6) Uani 1 1 d . . .
F3 F 0.28454(8) 0.1656(2) 0.29525(13) 0.0491(7) Uani 1 1 d . . .
F4 F 0.29902(7) 0.1004(3) 0.19758(14) 0.0499(7) Uani 1 1 d . . .
B2 B 0.42647(14) 0.6431(5) 0.0519(3) 0.0412(12) Uani 1 1 d . . .
F5 F 0.40760(8) 0.6957(3) -0.00618(15) 0.0588(8) Uani 1 1 d . A .
F6 F 0.40776(8) 0.5686(3) 0.08272(18) 0.0367(10) Uiso 0.720(7) 1 d P A 1
F7 F 0.45074(10) 0.5666(4) 0.0334(2) 0.0559(13) Uiso 0.720(7) 1 d P A 1
F8 F 0.44399(12) 0.7145(4) 0.1026(3) 0.0642(15) Uiso 0.720(7) 1 d P A 1
F6A F 0.4167(6) 0.714(2) 0.1173(12) 0.566(12) Uiso 1.280(7) 1 d P A 2
F7A F 0.4231(13) 0.496(5) 0.057(3) 1.19(4) Uiso 1.280(7) 1 d P A 2
F8A F 0.4616(6) 0.666(2) 0.0550(12) 0.576(14) Uiso 1.280(7) 1 d P A 2
C1 C 0.27952(9) 0.3378(3) 0.09507(19) 0.0254(7) Uani 1 1 d . . .
H1A H 0.2596 0.3392 0.0561 0.030 Uiso 1 1 calc R . .
H1B H 0.2793 0.2678 0.1224 0.030 Uiso 1 1 calc R . .
C2 C 0.27996(9) 0.4396(3) 0.14306(19) 0.0286(8) Uani 1 1 d . . .
H2A H 0.2651 0.4273 0.1751 0.034 Uiso 1 1 calc R . .
H2B H 0.2726 0.5074 0.1143 0.034 Uiso 1 1 calc R . .
C3 C 0.32399(9) 0.4117(3) 0.28417(18) 0.0262(8) Uani 1 1 d . . .
H3A H 0.3117 0.4635 0.3083 0.031 Uiso 1 1 calc R . .
H3B H 0.3146 0.3356 0.2842 0.031 Uiso 1 1 calc R . .
C4 C 0.36025(9) 0.4111(3) 0.32130(18) 0.0263(8) Uani 1 1 d . . .
H4A H 0.3634 0.3666 0.3653 0.032 Uiso 1 1 calc R . .
H4B H 0.3675 0.4889 0.3344 0.032 Uiso 1 1 calc R . .
C5 C 0.38846(9) 0.2795(3) 0.11172(18) 0.0235(7) Uani 1 1 d . . .
C6 C 0.39067(9) 0.1538(3) 0.1163(2) 0.0269(8) Uani 1 1 d . . .
H6A H 0.3925 0.1172 0.1605 0.032 Uiso 1 1 calc R . .
C7 C 0.38994(10) 0.0842(3) 0.0486(2) 0.0303(8) Uani 1 1 d . . .
H7A H 0.3716 0.1099 0.0103 0.036 Uiso 1 1 calc R . .
H7B H 0.4106 0.0960 0.0331 0.036 Uiso 1 1 calc R . .
C8 C 0.38585(12) -0.0396(3) 0.0624(2) 0.0391(10) Uani 1 1 d . . .
H8A H 0.3854 -0.0822 0.0190 0.059 Uiso 1 1 calc R . .
H8B H 0.3653 -0.0513 0.0772 0.059 Uiso 1 1 calc R . .
H8C H 0.4042 -0.0653 0.0998 0.059 Uiso 1 1 calc R . .
C1A C 0.30955(9) 0.4664(3) 0.00368(18) 0.0243(7) Uani 1 1 d . . .
C2A C 0.33223(10) 0.5529(3) 0.0160(2) 0.0293(8) Uani 1 1 d . . .
H2AA H 0.3525 0.5426 0.0490 0.035 Uiso 1 1 calc R . .
C3A C 0.32557(13) 0.6541(3) -0.0193(2) 0.0392(10) Uani 1 1 d . . .
H3AA H 0.3412 0.7130 -0.0106 0.047 Uiso 1 1 calc R . .
C4A C 0.29610(13) 0.6688(4) -0.0671(2) 0.0418(11) Uani 1 1 d . . .
H4AA H 0.2913 0.7386 -0.0909 0.050 Uiso 1 1 calc R . .
C5A C 0.27348(12) 0.5827(4) -0.0809(2) 0.0383(10) Uani 1 1 d . . .
H5AA H 0.2534 0.5935 -0.1144 0.046 Uiso 1 1 calc R . .
C6A C 0.27986(10) 0.4813(3) -0.04621(19) 0.0320(9) Uani 1 1 d . . .
H6AA H 0.2643 0.4222 -0.0560 0.038 Uiso 1 1 calc R . .
C1B C 0.31138(9) 0.2195(3) 0.00409(18) 0.0237(7) Uani 1 1 d . . .
C2B C 0.31036(9) 0.2238(3) -0.06832(19) 0.0277(8) Uani 1 1 d . . .
H2BA H 0.3129 0.2934 -0.0902 0.033 Uiso 1 1 calc R . .
C3B C 0.30555(10) 0.1255(4) -0.1081(2) 0.0336(9) Uani 1 1 d . . .
H3BA H 0.3048 0.1285 -0.1573 0.040 Uiso 1 1 calc R . .
C4B C 0.30185(10) 0.0238(3) -0.0768(2) 0.0332(9) Uani 1 1 d . . .
H4BA H 0.2988 -0.0429 -0.1044 0.040 Uiso 1 1 calc R . .
C5B C 0.30261(10) 0.0191(3) -0.0050(2) 0.0312(8) Uani 1 1 d . . .
H5BA H 0.2999 -0.0508 0.0165 0.037 Uiso 1 1 calc R . .
C6B C 0.30728(9) 0.1158(3) 0.0352(2) 0.0283(8) Uani 1 1 d . . .
H6BA H 0.3077 0.1122 0.0842 0.034 Uiso 1 1 calc R . .
C1C C 0.39354(10) 0.2078(3) 0.29515(19) 0.0279(8) Uani 1 1 d . . .
C2C C 0.42408(11) 0.1581(4) 0.2990(2) 0.0369(9) Uani 1 1 d . . .
H2CA H 0.4409 0.1993 0.2850 0.044 Uiso 1 1 calc R . .
C3C C 0.42991(12) 0.0482(4) 0.3232(3) 0.0498(12) Uani 1 1 d . . .
H3CA H 0.4507 0.0146 0.3263 0.060 Uiso 1 1 calc R . .
C4C C 0.40530(13) -0.0112(4) 0.3426(3) 0.0549(14) Uani 1 1 d . . .
H4CA H 0.4091 -0.0860 0.3594 0.066 Uiso 1 1 calc R . .
C5C C 0.37546(13) 0.0368(4) 0.3378(3) 0.0506(12) Uani 1 1 d . . .
H5CA H 0.3586 -0.0052 0.3511 0.061 Uiso 1 1 calc R . .
C6C C 0.36928(11) 0.1450(4) 0.3140(2) 0.0376(10) Uani 1 1 d . . .
H6CA H 0.3482 0.1767 0.3105 0.045 Uiso 1 1 calc R . .
C1D C 0.42427(9) 0.4246(3) 0.2928(2) 0.0268(8) Uani 1 1 d . . .
C2D C 0.44150(10) 0.4157(4) 0.3640(2) 0.0340(9) Uani 1 1 d . . .
H2DA H 0.4340 0.3670 0.3957 0.041 Uiso 1 1 calc R . .
C3D C 0.46960(10) 0.4797(4) 0.3870(2) 0.0398(10) Uani 1 1 d . . .
H3DA H 0.4816 0.4735 0.4346 0.048 Uiso 1 1 calc R . .
C4D C 0.48033(11) 0.5518(4) 0.3418(3) 0.0417(11) Uani 1 1 d . . .
H4DA H 0.4997 0.5946 0.3582 0.050 Uiso 1 1 calc R . .
C5D C 0.46288(11) 0.5622(4) 0.2722(3) 0.0389(10) Uani 1 1 d . . .
H5DA H 0.4700 0.6135 0.2415 0.047 Uiso 1 1 calc R . .
C6D C 0.43506(10) 0.4979(3) 0.2473(2) 0.0325(9) Uani 1 1 d . . .
H6DA H 0.4234 0.5040 0.1993 0.039 Uiso 1 1 calc R . .
C1E C 0.32931(9) 0.6076(3) 0.19900(18) 0.0259(8) Uani 1 1 d . . .
C2E C 0.30463(11) 0.6797(4) 0.2085(2) 0.0350(9) Uani 1 1 d . . .
H2EA H 0.2845 0.6502 0.2148 0.042 Uiso 1 1 calc R . .
C3E C 0.30959(13) 0.7957(4) 0.2087(2) 0.0427(11) Uani 1 1 d . . .
H3EA H 0.2925 0.8451 0.2138 0.051 Uiso 1 1 calc R . .
C4E C 0.33887(14) 0.8382(4) 0.2017(3) 0.0470(12) Uani 1 1 d . . .
H4EA H 0.3421 0.9171 0.2020 0.056 Uiso 1 1 calc R . .
C5E C 0.36391(13) 0.7669(4) 0.1942(3) 0.0477(11) Uani 1 1 d . . .
H5EA H 0.3844 0.7967 0.1905 0.057 Uiso 1 1 calc R . .
C6E C 0.35885(11) 0.6521(3) 0.1921(2) 0.0343(9) Uani 1 1 d . . .
H6EA H 0.3759 0.6033 0.1858 0.041 Uiso 1 1 calc R . .
C1F C 0.43335(10) 0.2931(3) 0.0464(2) 0.0288(8) Uani 1 1 d . . .
C2F C 0.42607(11) 0.2940(3) -0.0278(2) 0.0333(9) Uani 1 1 d . . .
C3F C 0.45043(12) 0.2582(4) -0.0604(2) 0.0392(10) Uani 1 1 d . . .
H3FA H 0.4461 0.2562 -0.1106 0.047 Uiso 1 1 calc R . .
C4F C 0.48070(12) 0.2255(4) -0.0217(3) 0.0437(11) Uani 1 1 d . . .
H4FA H 0.4969 0.2009 -0.0453 0.052 Uiso 1 1 calc R . .
C5F C 0.48753(11) 0.2283(4) 0.0510(3) 0.0394(10) Uani 1 1 d . . .
H5FA H 0.5086 0.2064 0.0770 0.047 Uiso 1 1 calc R . .
C6F C 0.46398(10) 0.2630(3) 0.0873(2) 0.0317(8) Uani 1 1 d . . .
C7F C 0.47312(11) 0.2717(4) 0.1663(2) 0.0396(10) Uani 1 1 d . . .
H7FA H 0.4542 0.2974 0.1835 0.059 Uiso 1 1 calc R . .
H7FB H 0.4911 0.3254 0.1805 0.059 Uiso 1 1 calc R . .
H7FC H 0.4801 0.1980 0.1866 0.059 Uiso 1 1 calc R . .
C8F C 0.39324(13) 0.3318(4) -0.0698(2) 0.0460(11) Uani 1 1 d . . .
H8FA H 0.3926 0.3259 -0.1204 0.069 Uiso 1 1 calc R . .
H8FB H 0.3895 0.4099 -0.0580 0.069 Uiso 1 1 calc R . .
H8FC H 0.3761 0.2842 -0.0584 0.069 Uiso 1 1 calc R . .

loop_
_atom_site_aniso_label
_atom_site_aniso_U_11
_atom_site_aniso_U_22
_atom_site_aniso_U_33
_atom_site_aniso_U_23
_atom_site_aniso_U_13
_atom_site_aniso_U_12
O1 0.083(5) 0.056(4) 0.159(8) 0.000 0.051(5) 0.000
C2G 0.150(8) 0.066(4) 0.135(7) -0.062(5) 0.098(7) -0.062(5)
C3G 0.041(3) 0.063(4) 0.171(8) 0.059(4) 0.046(4) 0.021(3)
Ni1 0.0258(2) 0.0225(2) 0.0132(2) -0.00080(16) 0.00080(17) 0.00140(18)
P1 0.0263(5) 0.0231(4) 0.0132(4) 0.0005(3) 0.0004(3) 0.0005(3)
P2 0.0258(5) 0.0249(5) 0.0154(4) -0.0005(3) -0.0001(3) -0.0012(4)
P3 0.0267(5) 0.0261(5) 0.0153(4) -0.0020(3) 0.0022(3) 0.0011(4)
N1 0.0346(17) 0.0213(15) 0.0261(16) 0.0003(12) 0.0090(13) 0.0030(13)
B1 0.034(2) 0.026(2) 0.0191(19) 0.0014(16) 0.0057(16) 0.0005(17)
F1 0.0433(15) 0.0584(17) 0.0365(14) 0.0204(12) 0.0089(12) 0.0138(12)
F2 0.0650(17) 0.0297(12) 0.0305(13) 0.0017(10) 0.0137(12) -0.0088(12)
F3 0.076(2) 0.0434(15) 0.0241(13) -0.0061(11) 0.0036(12) -0.0176(14)
F4 0.0461(15) 0.0718(19) 0.0369(14) 0.0221(13) 0.0201(12) 0.0151(14)
B2 0.050(3) 0.042(3) 0.032(3) -0.003(2) 0.010(2) -0.014(2)
F5 0.070(2) 0.069(2) 0.0367(15) 0.0114(14) 0.0101(14) 0.0017(16)
C1 0.0282(18) 0.0302(19) 0.0164(17) 0.0007(14) 0.0022(14) -0.0016(15)
C2 0.0274(18) 0.035(2) 0.0212(18) -0.0042(15) 0.0010(14) 0.0019(15)
C3 0.0281(18) 0.032(2) 0.0175(17) -0.0015(14) 0.0032(14) -0.0024(15)
C4 0.0318(19) 0.033(2) 0.0136(16) -0.0012(14) 0.0044(14) -0.0010(16)
C5 0.0254(17) 0.0283(18) 0.0142(16) -0.0007(13) -0.0009(13) 0.0008(14)
C6 0.034(2) 0.0251(18) 0.0201(18) 0.0018(14) 0.0031(15) 0.0002(15)
C7 0.039(2) 0.0263(19) 0.0264(19) -0.0024(15) 0.0097(16) 0.0023(16)
C8 0.052(3) 0.026(2) 0.038(2) -0.0012(17) 0.007(2) -0.0014(18)
C1A 0.0340(19) 0.0256(18) 0.0133(16) 0.0008(13) 0.0053(14) 0.0038(15)
C2A 0.039(2) 0.0290(19) 0.0208(18) 0.0022(15) 0.0089(16) -0.0006(16)
C3A 0.060(3) 0.027(2) 0.034(2) 0.0005(17) 0.017(2) -0.0044(19)
C4A 0.071(3) 0.030(2) 0.025(2) 0.0056(17) 0.013(2) 0.012(2)
C5A 0.054(3) 0.038(2) 0.0184(19) 0.0053(16) -0.0002(17) 0.017(2)
C6A 0.038(2) 0.036(2) 0.0188(18) 0.0010(15) -0.0009(15) 0.0041(17)
C1B 0.0267(17) 0.0267(18) 0.0155(16) -0.0016(13) -0.0001(13) 0.0006(14)
C2B 0.0316(19) 0.0298(19) 0.0189(17) -0.0011(14) 0.0002(14) 0.0036(15)
C3B 0.035(2) 0.044(2) 0.0186(18) -0.0071(16) -0.0003(15) 0.0061(18)
C4B 0.033(2) 0.033(2) 0.030(2) -0.0112(16) -0.0010(16) 0.0018(16)
C5B 0.034(2) 0.0265(19) 0.031(2) -0.0021(16) 0.0021(16) -0.0009(16)
C6B 0.0323(19) 0.0305(19) 0.0192(18) -0.0022(15) -0.0002(15) -0.0009(16)
C1C 0.036(2) 0.0267(19) 0.0175(17) 0.0001(14) -0.0009(14) -0.0013(15)
C2C 0.036(2) 0.034(2) 0.038(2) 0.0072(18) 0.0036(18) 0.0050(17)
C3C 0.041(3) 0.042(3) 0.063(3) 0.012(2) 0.004(2) 0.010(2)
C4C 0.056(3) 0.031(2) 0.070(4) 0.016(2) -0.002(3) 0.000(2)
C5C 0.051(3) 0.035(2) 0.065(3) 0.013(2) 0.012(2) -0.009(2)
C6C 0.031(2) 0.035(2) 0.045(3) 0.0040(18) 0.0037(18) -0.0020(17)
C1D 0.0281(18) 0.0261(18) 0.0245(18) -0.0071(15) 0.0027(14) -0.0022(15)
C2D 0.035(2) 0.036(2) 0.026(2) -0.0053(17) -0.0016(16) -0.0006(17)
C3D 0.031(2) 0.045(3) 0.038(2) -0.0159(19) -0.0039(18) 0.0014(18)
C4D 0.030(2) 0.042(2) 0.054(3) -0.019(2) 0.0111(19) -0.0069(18)
C5D 0.035(2) 0.037(2) 0.049(3) -0.0068(19) 0.0163(19) -0.0054(18)
C6D 0.033(2) 0.031(2) 0.035(2) -0.0058(17) 0.0107(17) 0.0011(16)
C1E 0.035(2) 0.0254(18) 0.0151(16) -0.0024(13) 0.0025(14) 0.0029(15)
C2E 0.038(2) 0.042(2) 0.025(2) -0.0061(17) 0.0080(17) 0.0078(18)
C3E 0.063(3) 0.036(2) 0.025(2) -0.0038(17) 0.002(2) 0.020(2)
C4E 0.078(4) 0.023(2) 0.036(2) -0.0011(17) 0.005(2) 0.002(2)
C5E 0.059(3) 0.036(2) 0.048(3) 0.002(2) 0.014(2) -0.008(2)
C6E 0.041(2) 0.027(2) 0.036(2) 0.0025(16) 0.0107(18) -0.0005(17)
C1F 0.038(2) 0.0238(18) 0.028(2) -0.0003(15) 0.0136(16) -0.0003(16)
C2F 0.046(2) 0.0262(19) 0.030(2) 0.0010(16) 0.0144(18) -0.0038(17)
C3F 0.053(3) 0.036(2) 0.034(2) -0.0047(18) 0.023(2) -0.010(2)
C4F 0.046(3) 0.044(3) 0.048(3) -0.010(2) 0.024(2) -0.006(2)
C5F 0.033(2) 0.040(2) 0.047(3) -0.010(2) 0.0131(19) -0.0028(18)
C6F 0.036(2) 0.030(2) 0.030(2) -0.0036(16) 0.0089(16) -0.0023(16)
C7F 0.037(2) 0.046(3) 0.035(2) -0.0061(19) 0.0059(18) 0.0000(19)
C8F 0.063(3) 0.044(3) 0.031(2) 0.0105(19) 0.011(2) 0.006(2)

loop_
_atom_type_symbol
_atom_type_description
_atom_type_scat_dispersion_real
_atom_type_scat_dispersion_imag
_atom_type_scat_source
C C 0.0033 0.0016 'International Tables Vol C Tables 4.2.6.8 and 6.1.1.4'
H H 0.0000 0.0000 'International Tables Vol C Tables 4.2.6.8 and 6.1.1.4'
B B 0.0013 0.0007 'International Tables Vol C Tables 4.2.6.8 and 6.1.1.4'
N N 0.0061 0.0033 'International Tables Vol C Tables 4.2.6.8 and 6.1.1.4'
F F 0.0171 0.0103 'International Tables Vol C Tables 4.2.6.8 and 6.1.1.4'
P P 0.1023 0.0942 'International Tables Vol C Tables 4.2.6.8 and 6.1.1.4'
Ni Ni 0.3393 1.1124 'International Tables Vol C Tables 4.2.6.8 and 6.1.1.4'
O O 0.0106 0.0060 'International Tables Vol C Tables 4.2.6.8 and 6.1.1.4'

loop_
_geom_angle_atom_site_label_1
_geom_angle_atom_site_label_2
_geom_angle_atom_site_label_3
_geom_angle
_geom_angle_site_symmetry_3
C2G O1 C2G 99.0(9) 2_655
O1 C2G C3G 96.9(6) .
C5 Ni1 P3 176.53(11) .
C5 Ni1 P1 95.68(10) .
P3 Ni1 P1 83.01(4) .
C5 Ni1 P2 96.88(10) .
P3 Ni1 P2 85.27(4) .
P1 Ni1 P2 159.79(4) .
C1B P1 C1A 109.16(16) .
C1B P1 C1 102.18(17) .
C1A P1 C1 103.09(17) .
C1B P1 Ni1 121.16(12) .
C1A P1 Ni1 113.68(12) .
C1 P1 Ni1 105.17(12) .
C1D P2 C1C 105.83(18) .
C1D P2 C4 102.97(17) .
C1C P2 C4 104.44(18) .
C1D P2 Ni1 121.23(13) .
C1C P2 Ni1 112.36(12) .
C4 P2 Ni1 108.44(12) .
C1E P3 C3 106.40(17) .
C1E P3 C2 106.34(18) .
C3 P3 C2 108.36(18) .
C1E P3 Ni1 115.18(13) .
C3 P3 Ni1 107.66(13) .
C2 P3 Ni1 112.56(12) .
C5 N1 C1F 130.4(3) .
F1 B1 F3 110.3(3) .
F1 B1 F2 109.7(3) .
F3 B1 F2 108.7(3) .
F1 B1 F4 109.4(3) .
F3 B1 F4 109.3(3) .
F2 B1 F4 109.4(3) .
F8A B2 F5 109.2(10) .
F8A B2 F8 59.7(10) .
F5 B2 F8 114.7(5) .
F8A B2 F6 138.1(11) .
F5 B2 F6 111.4(4) .
F8 B2 F6 110.0(4) .
F8A B2 F7A 105.8(19) .
F5 B2 F7A 117.5(18) .
F8 B2 F7A 127.5(18) .
F6 B2 F7A 44.8(18) .
F8A B2 F7 52.4(10) .
F5 B2 F7 112.6(4) .
F8 B2 F7 105.7(5) .
F6 B2 F7 101.4(4) .
F7A B2 F7 57.7(18) .
F8A B2 F6A 106.9(11) .
F5 B2 F6A 101.5(9) .
F8 B2 F6A 47.2(8) .
F6 B2 F6A 74.7(8) .
F7A B2 F6A 115.5(19) .
F7 B2 F6A 144.2(9) .
C2 C1 P1 108.2(3) .
C1 C2 P3 107.7(3) .
C4 C3 P3 106.2(2) .
C3 C4 P2 111.6(2) .
N1 C5 C6 119.3(3) .
N1 C5 Ni1 120.3(3) .
C6 C5 Ni1 120.4(3) .
C5 C6 C7 119.6(3) .
C8 C7 C6 110.6(3) .
C2A C1A C6A 119.4(3) .
C2A C1A P1 119.8(3) .
C6A C1A P1 120.4(3) .
C1A C2A C3A 120.6(4) .
C4A C3A C2A 119.6(4) .
C3A C4A C5A 120.5(4) .
C4A C5A C6A 120.5(4) .
C5A C6A C1A 119.4(4) .
C2B C1B C6B 119.1(3) .
C2B C1B P1 122.8(3) .
C6B C1B P1 118.0(3) .
C3B C2B C1B 119.6(4) .
C4B C3B C2B 120.8(4) .
C3B C4B C5B 119.8(4) .
C6B C5B C4B 120.1(4) .
C5B C6B C1B 120.5(4) .
C6C C1C C2C 118.7(4) .
C6C C1C P2 120.7(3) .
C2C C1C P2 120.6(3) .
C1C C2C C3C 120.2(4) .
C4C C3C C2C 119.5(5) .
C5C C4C C3C 120.2(4) .
C4C C5C C6C 121.1(5) .
C5C C6C C1C 120.3(4) .
C6D C1D C2D 120.2(4) .
C6D C1D P2 120.4(3) .
C2D C1D P2 119.1(3) .
C3D C2D C1D 118.7(4) .
C4D C3D C2D 121.0(4) .
C3D C4D C5D 120.0(4) .
C6D C5D C4D 120.3(4) .
C5D C6D C1D 119.7(4) .
C6E C1E C2E 119.2(4) .
C6E C1E P3 121.4(3) .
C2E C1E P3 119.4(3) .
C1E C2E C3E 119.8(4) .
C4E C3E C2E 120.2(4) .
C3E C4E C5E 120.4(4) .
C6E C5E C4E 119.6(5) .
C1E C6E C5E 120.7(4) .
C6F C1F C2F 122.9(4) .
C6F C1F N1 119.7(3) .
C2F C1F N1 117.2(4) .
C3F C2F C1F 117.2(4) .
C3F C2F C8F 121.6(4) .
C1F C2F C8F 121.2(4) .
C4F C3F C2F 121.4(4) .
C5F C4F C3F 120.2(4) .
C4F C5F C6F 121.3(4) .
C1F C6F C5F 116.9(4) .
C1F C6F C7F 123.6(4) .
C5F C6F C7F 119.5(4) .

loop_
_geom_bond_atom_site_label_1
_geom_bond_atom_site_label_2
_geom_bond_distance
_geom_bond_site_symmetry_2
O1 C2G 1.354(7) .
O1 C2G 1.354(7) 2_655
C2G C3G 1.593(11) .
Ni1 C5 1.919(4) .
Ni1 P3 2.2028(10) .
Ni1 P1 2.2092(10) .
Ni1 P2 2.2257(10) .
P1 C1B 1.803(4) .
P1 C1A 1.810(4) .
P1 C1 1.829(4) .
P2 C1D 1.813(4) .
P2 C1C 1.814(4) .
P2 C4 1.855(4) .
P3 C1E 1.806(4) .
P3 C3 1.817(4) .
P3 C2 1.826(4) .
N1 C5 1.300(5) .
N1 C1F 1.461(5) .
B1 F1 1.376(5) .
B1 F3 1.382(5) .
B1 F2 1.385(5) .
B1 F4 1.388(5) .
B2 F8A 1.49(2) .
B2 F5 1.372(6) .
B2 F8 1.381(7) .
B2 F6 1.407(6) .
B2 F7A 1.77(6) .
B2 F7 1.472(7) .
B2 F6A 1.65(2) .
C1 C2 1.529(5) .
C3 C4 1.528(5) .
C5 C6 1.503(5) .
C6 C7 1.550(5) .
C7 C8 1.516(5) .
C1A C2A 1.387(5) .
C1A C6A 1.404(5) .
C2A C3A 1.384(6) .
C3A C4A 1.378(7) .
C4A C5A 1.382(7) .
C5A C6A 1.380(6) .
C1B C2B 1.399(5) .
C1B C6B 1.403(5) .
C2B C3B 1.392(5) .
C3B C4B 1.381(6) .
C4B C5B 1.390(6) .
C5B C6B 1.381(5) .
C1C C6C 1.378(6) .
C1C C2C 1.399(6) .
C2C C3C 1.395(6) .
C3C C4C 1.374(7) .
C4C C5C 1.361(7) .
C5C C6C 1.375(6) .
C1D C6D 1.392(6) .
C1D C2D 1.410(5) .
C2D C3D 1.389(6) .
C3D C4D 1.377(7) .
C4D C5D 1.388(7) .
C5D C6D 1.387(6) .
C1E C6E 1.383(6) .
C1E C2E 1.390(5) .
C2E C3E 1.398(6) .
C3E C4E 1.365(7) .
C4E C5E 1.385(7) .
C5E C6E 1.385(6) .
C1F C6F 1.395(6) .
C1F C2F 1.403(6) .
C2F C3F 1.388(6) .
C2F C8F 1.501(6) .
C3F C4F 1.376(7) .
C4F C5F 1.376(7) .
C5F C6F 1.402(6) .
C6F C7F 1.498(6) .
